data_4128967
loop_
_publ_author_name
'Dantignana, Valeria'
'Serrano-Plana, Joan'
'Draksharapu, Apparao'
'Magall\'on, Carla'
'Banerjee, Saikat'
'Fan, Ruixi'
'Gamba, Ilaria'
'Guo, Yisong'
'Que, Jr, Lawrence'
'Costas, Miquel'
'Company, Anna'

_publ_section_title
;
 Spectroscopic and Reactivity Comparisons between Nonheme Oxoiron(IV) and
 Oxoiron(V) Species Bearing the Same Ancillary Ligand.
;
_journal_issue 38
_journal_name_full 'Journal of the American Chemical Society'
_journal_page_first 15078
_journal_page_last 15091
_journal_paper_doi 10.1021/jacs.9b05758
_journal_volume 141
_journal_year 2019
_chemical_formula_moiety 'C18 H30 Fe N6, 2(F6 Sb)'
_chemical_formula_sum 'C18 H30 F12 Fe N6 Sb2'
_chemical_formula_weight 857.83
_space_group_crystal_system monoclinic
_space_group_IT_number 14
_space_group_name_Hall '-P 2yn'
_space_group_name_H-M_alt 'P 1 21/n 1'
_atom_sites_solution_hydrogens geom
_audit_creation_method SHELXL-2013
_cell_angle_alpha 90
_cell_angle_beta 117.913(2)
_cell_angle_gamma 90
_cell_formula_units_Z 4
_cell_length_a 19.573(3)
_cell_length_b 8.2260(11)
_cell_length_c 19.595(3)
_cell_measurement_reflns_used 6318
_cell_measurement_temperature 100(2)
_cell_measurement_theta_max 28.03
_cell_measurement_theta_min 2.36
_cell_volume 2787.9(7)
_computing_cell_refinement 'Bruker SMART'
_computing_data_collection 'Bruker SMART'
_computing_data_reduction 'Bruker SAINT'
_computing_molecular_graphics 'Bruker SHELXTL'
_computing_publication_material 'Bruker SHELXTL'
_computing_structure_refinement 'SHELXL-2013 (Sheldrick, 2013)'
_computing_structure_solution 'Bruker SHELXTL'
_diffrn_ambient_temperature 100(2)
_diffrn_measured_fraction_theta_full 0.998
_diffrn_measured_fraction_theta_max 0.994
_diffrn_measurement_device_type 'CCD area detector'
_diffrn_measurement_method 'phi and omega scans'
_diffrn_radiation_monochromator graphite
_diffrn_radiation_source 'sealed tube'
_diffrn_radiation_type MoK\a
_diffrn_radiation_wavelength 0.71073
_diffrn_reflns_av_R_equivalents 0.0380
_diffrn_reflns_av_unetI/netI 0.0253
_diffrn_reflns_Laue_measured_fraction_full 0.998
_diffrn_reflns_Laue_measured_fraction_max 0.994
_diffrn_reflns_limit_h_max 25
_diffrn_reflns_limit_h_min -25
_diffrn_reflns_limit_k_max 10
_diffrn_reflns_limit_k_min -10
_diffrn_reflns_limit_l_max 25
_diffrn_reflns_limit_l_min -25
_diffrn_reflns_number 42613
_diffrn_reflns_point_group_measured_fraction_full 0.998
_diffrn_reflns_point_group_measured_fraction_max 0.994
_diffrn_reflns_theta_full 25.242
_diffrn_reflns_theta_max 28.087
_diffrn_reflns_theta_min 2.080
_exptl_absorpt_coefficient_mu 2.538
_exptl_absorpt_correction_T_max 1.0
_exptl_absorpt_correction_T_min 0.802306
_exptl_absorpt_correction_type empirical
_exptl_absorpt_process_details 'SADABS V2.10 BRUKER 2001'
_exptl_crystal_colour brown
_exptl_crystal_density_diffrn 2.044
_exptl_crystal_description block
_exptl_crystal_F_000 1664
_exptl_crystal_size_max 0.28
_exptl_crystal_size_mid 0.28
_exptl_crystal_size_min 0.28
_refine_diff_density_max 1.742
_refine_diff_density_min -0.695
_refine_diff_density_rms 0.099
_refine_ls_extinction_method none
_refine_ls_goodness_of_fit_ref 1.043
_refine_ls_hydrogen_treatment constr
_refine_ls_matrix_type full
_refine_ls_number_parameters 358
_refine_ls_number_reflns 6704
_refine_ls_number_restraints 0
_refine_ls_restrained_S_all 1.043
_refine_ls_R_factor_all 0.0280
_refine_ls_R_factor_gt 0.0268
_refine_ls_shift/su_max 0.001
_refine_ls_shift/su_mean 0.000
_refine_ls_structure_factor_coef Fsqd
_refine_ls_weighting_details 'w=1/[\s^2^(Fo^2^)+(0.0483P)^2^+1.7238P] where P=(Fo^2^+2Fc^2^)/3'
_refine_ls_weighting_scheme calc
_refine_ls_wR_factor_gt 0.0711
_refine_ls_wR_factor_ref 0.0720
_reflns_Friedel_coverage 0.000
_reflns_number_gt 6501
_reflns_number_total 6704
_reflns_threshold_expression 'I > 2\s(I)'
_cod_data_source_file ja9b05758_si_002.cif
_cod_data_source_block cml1p14
_cod_original_cell_volume 2787.9(6)
_cod_original_sg_symbol_H-M 'P 21/n'
_cod_database_code 4128967
_shelx_space_group_comment
;
The symmetry employed for this shelxl refinement is uniquely defined
by the following loop, which should always be used as a source of
symmetry information in preference to the above space-group names.
They are only intended as comments.
;
_shelxl_version_number 2013-3

loop_
_space_group_symop_operation_xyz
'x, y, z'
'-x+1/2, y+1/2, -z+1/2'
'-x, -y, -z'
'x-1/2, -y-1/2, z-1/2'

loop_
_atom_site_label
_atom_site_type_symbol
_atom_site_fract_x
_atom_site_fract_y
_atom_site_fract_z
_atom_site_U_iso_or_equiv
_atom_site_adp_type
_atom_site_occupancy
_atom_site_site_symmetry_order
_atom_site_calc_flag
_atom_site_refinement_flags_posn
_atom_site_refinement_flags_adp
Sb1 Sb 0.13623(2) 0.21964(2) 0.58933(2) 0.02051(6) Uani 1 1 d . .
F1 F 0.08866(15) 0.1617(3) 0.64909(15) 0.0394(6) Uani 1 1 d . .
F2 F 0.17828(17) 0.4034(3) 0.65057(18) 0.0496(7) Uani 1 1 d . .
F3 F 0.18249(19) 0.2784(5) 0.52874(19) 0.0626(10) Uani 1 1 d . .
F4 F 0.0970(2) 0.0330(4) 0.53056(17) 0.0668(10) Uani 1 1 d . .
F5 F 0.22479(15) 0.1046(3) 0.65756(14) 0.0398(6) Uani 1 1 d . .
F6 F 0.04839(14) 0.3370(3) 0.52271(15) 0.0388(6) Uani 1 1 d . .
Sb2 Sb 0.33096(2) 0.65347(3) 0.44683(2) 0.02385(6) Uani 1 1 d . .
F7 F 0.2955(2) 0.4507(3) 0.45831(17) 0.0674(11) Uani 1 1 d . .
F8 F 0.32754(18) 0.7250(3) 0.53584(15) 0.0434(6) Uani 1 1 d . .
F9 F 0.36335(15) 0.8612(3) 0.43518(15) 0.0392(6) Uani 1 1 d . .
F10 F 0.3342(2) 0.5840(4) 0.35794(15) 0.0534(8) Uani 1 1 d . .
F11 F 0.22830(15) 0.7210(3) 0.38683(17) 0.0446(6) Uani 1 1 d . .
F12 F 0.43339(19) 0.5950(5) 0.50875(18) 0.0631(9) Uani 1 1 d . .
Fe1 Fe 0.50988(3) 0.93539(5) 0.25939(2) 0.01487(9) Uani 1 1 d . .
N1 N 0.41858(16) 0.8062(3) 0.22038(15) 0.0181(5) Uani 1 1 d . .
C1 C 0.4110(2) 0.6780(4) 0.17457(19) 0.0215(6) Uani 1 1 d . .
N2 N 0.45488(16) 1.0619(3) 0.31078(16) 0.0190(5) Uani 1 1 d . .
C2 C 0.3456(2) 0.5835(5) 0.1441(2) 0.0288(8) Uani 1 1 d . .
H2A H 0.3415 0.4920 0.1128 0.035 Uiso 1 1 calc R U
N3 N 0.56224(17) 0.8079(3) 0.36090(16) 0.0192(5) Uani 1 1 d . .
C3 C 0.2855(2) 0.6242(5) 0.1600(2) 0.0333(8) Uani 1 1 d . .
H3A H 0.2406 0.5580 0.1413 0.040 Uiso 1 1 calc R U
N4 N 0.54751(16) 0.7483(4) 0.21413(15) 0.0196(5) Uani 1 1 d . .
C4 C 0.2917(2) 0.7619(5) 0.2031(2) 0.0295(7) Uani 1 1 d . .
H4A H 0.2502 0.7942 0.2124 0.035 Uiso 1 1 calc R U
N5 N 0.59865(16) 1.0766(3) 0.29083(15) 0.0195(5) Uani 1 1 d . .
C5 C 0.3593(2) 0.8519(4) 0.23258(19) 0.0214(6) Uani 1 1 d . .
N6 N 0.45993(16) 1.0518(3) 0.16231(16) 0.0185(5) Uani 1 1 d . .
C6 C 0.37166(19) 1.0134(4) 0.2720(2) 0.0238(7) Uani 1 1 d . .
H6A H 0.3410 1.0971 0.2335 0.029 Uiso 1 1 calc R U
H6B H 0.3529 1.0080 0.3110 0.029 Uiso 1 1 calc R U
C7 C 0.4583(2) 1.2423(5) 0.3083(2) 0.0285(7) Uani 1 1 d . .
H7A H 0.4322 1.2894 0.3357 0.043 Uiso 1 1 calc R U
H7B H 0.4326 1.2789 0.2544 0.043 Uiso 1 1 calc R U
H7C H 0.5125 1.2775 0.3330 0.043 Uiso 1 1 calc R U
C8 C 0.4931(2) 1.0092(4) 0.39356(19) 0.0228(6) Uani 1 1 d . .
H8A H 0.4582 1.0299 0.4163 0.027 Uiso 1 1 calc R U
H8B H 0.5411 1.0723 0.4232 0.027 Uiso 1 1 calc R U
C9 C 0.5117(2) 0.8310(4) 0.39836(19) 0.0227(6) Uani 1 1 d . .
H9A H 0.5390 0.7955 0.4530 0.027 Uiso 1 1 calc R U
H9B H 0.4637 0.7665 0.3712 0.027 Uiso 1 1 calc R U
C10 C 0.6427(2) 0.8569(4) 0.4171(2) 0.0234(7) Uani 1 1 d . .
H10A H 0.6635 0.7807 0.4606 0.035 Uiso 1 1 calc R U
H10B H 0.6421 0.9668 0.4361 0.035 Uiso 1 1 calc R U
H10C H 0.6753 0.8554 0.3914 0.035 Uiso 1 1 calc R U
C11 C 0.5635(2) 0.6368(4) 0.3379(2) 0.0238(7) Uani 1 1 d . .
H11A H 0.5107 0.5901 0.3150 0.029 Uiso 1 1 calc R U
H11B H 0.5976 0.5710 0.3836 0.029 Uiso 1 1 calc R U
C12 C 0.5934(2) 0.6355(4) 0.2793(2) 0.0266(7) Uani 1 1 d . .
H12A H 0.6484 0.6689 0.3046 0.032 Uiso 1 1 calc R U
H12B H 0.5900 0.5239 0.2590 0.032 Uiso 1 1 calc R U
C13 C 0.5943(2) 0.7950(4) 0.1758(2) 0.0257(7) Uani 1 1 d . .
H13A H 0.6063 0.6979 0.1545 0.039 Uiso 1 1 calc R U
H13B H 0.6425 0.8461 0.2136 0.039 Uiso 1 1 calc R U
H13C H 0.5650 0.8720 0.1340 0.039 Uiso 1 1 calc R U
C14 C 0.4766(2) 0.6651(4) 0.1550(2) 0.0237(7) Uani 1 1 d . .
H14A H 0.4883 0.5490 0.1521 0.028 Uiso 1 1 calc R U
H14B H 0.4609 0.7147 0.1038 0.028 Uiso 1 1 calc R U
C15 C 0.6507(2) 1.1608(4) 0.30708(19) 0.0198(6) Uani 1 1 d . .
C16 C 0.7182(2) 1.2644(5) 0.3297(2) 0.0253(7) Uani 1 1 d . .
H16A H 0.7179 1.3502 0.3642 0.038 Uiso 1 1 calc R U
H16B H 0.7169 1.3136 0.2835 0.038 Uiso 1 1 calc R U
H16C H 0.7653 1.1990 0.3565 0.038 Uiso 1 1 calc R U
C17 C 0.4279(2) 1.1087(4) 0.1028(2) 0.0213(6) Uani 1 1 d . .
C18 C 0.3858(2) 1.1795(5) 0.0259(2) 0.0283(7) Uani 1 1 d . .
H18A H 0.3301 1.1744 0.0091 0.042 Uiso 1 1 calc R U
H18B H 0.3974 1.1184 -0.0103 0.042 Uiso 1 1 calc R U
H18C H 0.4014 1.2931 0.0273 0.042 Uiso 1 1 calc R U

loop_
_atom_site_aniso_label
_atom_site_aniso_U_11
_atom_site_aniso_U_22
_atom_site_aniso_U_33
_atom_site_aniso_U_23
_atom_site_aniso_U_13
_atom_site_aniso_U_12
Sb1 0.02425(12) 0.01732(11) 0.01996(11) 0.00180(7) 0.01035(8) 0.00480(8)
F1 0.0368(13) 0.0494(15) 0.0379(12) 0.0101(11) 0.0224(11) -0.0031(11)
F2 0.0476(15) 0.0268(12) 0.0622(17) -0.0159(12) 0.0154(13) -0.0118(11)
F3 0.0511(18) 0.101(3) 0.0569(18) 0.0411(18) 0.0434(16) 0.0312(18)
F4 0.092(3) 0.0382(15) 0.0425(15) -0.0225(13) 0.0084(16) 0.0034(16)
F5 0.0383(13) 0.0437(14) 0.0338(12) 0.0123(11) 0.0139(10) 0.0209(12)
F6 0.0292(12) 0.0420(14) 0.0391(13) 0.0163(10) 0.0110(11) 0.0148(10)
Sb2 0.03389(13) 0.01912(11) 0.01809(11) 0.00294(8) 0.01178(9) 0.00122(8)
F7 0.126(3) 0.0258(13) 0.0392(15) 0.0024(11) 0.0294(18) -0.0239(16)
F8 0.0619(18) 0.0462(16) 0.0342(13) -0.0140(11) 0.0326(13) -0.0162(13)
F9 0.0429(15) 0.0314(12) 0.0385(13) 0.0082(10) 0.0151(12) -0.0112(10)
F10 0.080(2) 0.0582(18) 0.0285(12) -0.0065(12) 0.0304(14) 0.0053(16)
F11 0.0260(12) 0.0437(16) 0.0496(15) -0.0036(12) 0.0057(11) -0.0043(10)
F12 0.0527(18) 0.074(2) 0.0438(15) 0.0080(15) 0.0071(14) 0.0360(17)
Fe1 0.0161(2) 0.01278(18) 0.01499(19) 0.00137(15) 0.00666(16) -0.00033(15)
N1 0.0189(13) 0.0162(12) 0.0182(12) 0.0026(10) 0.0078(11) -0.0003(10)
C1 0.0244(17) 0.0184(14) 0.0186(14) -0.0007(12) 0.0076(13) -0.0018(12)
N2 0.0184(13) 0.0169(13) 0.0203(12) 0.0003(10) 0.0079(10) 0.0009(10)
C2 0.0314(19) 0.0234(17) 0.0289(17) -0.0017(14) 0.0119(16) -0.0074(14)
N3 0.0213(13) 0.0158(12) 0.0182(12) 0.0015(10) 0.0074(11) -0.0002(10)
C3 0.0256(18) 0.035(2) 0.0347(19) -0.0004(16) 0.0105(16) -0.0144(16)
N4 0.0216(13) 0.0173(11) 0.0183(12) -0.0017(10) 0.0082(11) 0.0004(10)
C4 0.0232(17) 0.036(2) 0.0296(18) 0.0016(15) 0.0124(15) -0.0062(15)
N5 0.0211(13) 0.0181(13) 0.0178(12) 0.0028(10) 0.0078(11) 0.0012(10)
C5 0.0207(15) 0.0231(16) 0.0191(14) 0.0037(12) 0.0081(13) -0.0014(12)
N6 0.0181(12) 0.0169(13) 0.0192(12) 0.0009(10) 0.0076(11) -0.0018(10)
C6 0.0191(15) 0.0270(17) 0.0246(15) -0.0028(13) 0.0094(13) 0.0006(13)
C7 0.0319(19) 0.0164(14) 0.0361(19) -0.0019(14) 0.0150(15) 0.0027(14)
C8 0.0250(16) 0.0250(16) 0.0184(14) -0.0021(12) 0.0101(13) -0.0002(13)
C9 0.0264(17) 0.0243(16) 0.0171(14) 0.0030(12) 0.0100(13) -0.0021(13)
C10 0.0234(16) 0.0215(16) 0.0200(15) 0.0035(12) 0.0057(13) -0.0006(12)
C11 0.0306(18) 0.0131(15) 0.0231(15) 0.0026(12) 0.0087(14) 0.0014(12)
C12 0.0278(17) 0.0191(16) 0.0279(17) 0.0018(13) 0.0089(14) 0.0071(13)
C13 0.0261(17) 0.0290(18) 0.0270(16) -0.0051(14) 0.0166(14) -0.0011(14)
C14 0.0248(17) 0.0225(17) 0.0216(15) -0.0067(12) 0.0090(14) -0.0031(13)
C15 0.0206(16) 0.0183(15) 0.0192(14) 0.0017(11) 0.0083(13) 0.0012(12)
C16 0.0203(16) 0.0304(18) 0.0237(16) -0.0008(14) 0.0089(14) -0.0067(14)
C17 0.0216(15) 0.0161(15) 0.0258(16) 0.0012(12) 0.0107(13) 0.0003(12)
C18 0.0317(19) 0.0288(18) 0.0232(16) 0.0080(14) 0.0119(15) 0.0089(15)

loop_
_atom_type_symbol
_atom_type_description
_atom_type_scat_dispersion_real
_atom_type_scat_dispersion_imag
_atom_type_scat_source
C C 0.0033 0.0016 'International Tables Vol C Tables 4.2.6.8 and 6.1.1.4'
H H 0.0000 0.0000 'International Tables Vol C Tables 4.2.6.8 and 6.1.1.4'
N N 0.0061 0.0033 'International Tables Vol C Tables 4.2.6.8 and 6.1.1.4'
F F 0.0171 0.0103 'International Tables Vol C Tables 4.2.6.8 and 6.1.1.4'
Fe Fe 0.3463 0.8444 'International Tables Vol C Tables 4.2.6.8 and 6.1.1.4'
Sb Sb -0.5866 1.5461 'International Tables Vol C Tables 4.2.6.8 and 6.1.1.4'

loop_
_geom_angle_atom_site_label_1
_geom_angle_atom_site_label_2
_geom_angle_atom_site_label_3
_geom_angle
F4 Sb1 F3 90.15(19)
F4 Sb1 F2 178.22(15)
F3 Sb1 F2 89.99(17)
F4 Sb1 F1 89.71(16)
F3 Sb1 F1 179.27(13)
F2 Sb1 F1 90.17(13)
F4 Sb1 F6 90.90(14)
F3 Sb1 F6 89.05(12)
F2 Sb1 F6 90.88(13)
F1 Sb1 F6 90.24(12)
F4 Sb1 F5 90.06(14)
F3 Sb1 F5 91.29(12)
F2 Sb1 F5 88.17(13)
F1 Sb1 F5 89.42(11)
F6 Sb1 F5 178.99(13)
F12 Sb2 F7 92.22(18)
F12 Sb2 F10 91.88(15)
F7 Sb2 F10 90.90(15)
F12 Sb2 F8 88.35(14)
F7 Sb2 F8 89.48(13)
F10 Sb2 F8 179.55(14)
F12 Sb2 F9 89.57(15)
F7 Sb2 F9 177.83(16)
F10 Sb2 F9 90.26(14)
F8 Sb2 F9 89.35(12)
F12 Sb2 F11 177.48(15)
F7 Sb2 F11 89.43(16)
F10 Sb2 F11 89.99(15)
F8 Sb2 F11 89.77(14)
F9 Sb2 F11 88.74(12)
N1 Fe1 N5 175.14(11)
N1 Fe1 N6 86.22(11)
N5 Fe1 N6 88.91(12)
N1 Fe1 N3 93.04(11)
N5 Fe1 N3 91.82(11)
N6 Fe1 N3 178.85(12)
N1 Fe1 N2 82.62(12)
N5 Fe1 N2 97.90(11)
N6 Fe1 N2 95.23(11)
N3 Fe1 N2 85.55(11)
N1 Fe1 N4 82.47(12)
N5 Fe1 N4 97.80(12)
N6 Fe1 N4 93.65(11)
N3 Fe1 N4 85.37(11)
N2 Fe1 N4 162.08(11)
C5 N1 C1 120.2(3)
C5 N1 Fe1 119.9(2)
C1 N1 Fe1 119.6(2)
N1 C1 C2 121.5(3)
N1 C1 C14 112.5(3)
C2 C1 C14 125.6(3)
C7 N2 C6 107.8(3)
C7 N2 C8 108.5(3)
C6 N2 C8 110.2(2)
C7 N2 Fe1 116.4(2)
C6 N2 Fe1 108.1(2)
C8 N2 Fe1 105.8(2)
C1 C2 C3 118.7(4)
C1 C2 H2A 120.6
C3 C2 H2A 120.6
C11 N3 C10 108.6(3)
C11 N3 C9 112.3(3)
C10 N3 C9 108.4(3)
C11 N3 Fe1 105.3(2)
C10 N3 Fe1 116.9(2)
C9 N3 Fe1 105.5(2)
C4 C3 C2 119.5(3)
C4 C3 H3A 120.3
C2 C3 H3A 120.3
C13 N4 C12 109.2(3)
C13 N4 C14 107.3(3)
C12 N4 C14 110.3(3)
C13 N4 Fe1 116.8(2)
C12 N4 Fe1 106.7(2)
C14 N4 Fe1 106.5(2)
C3 C4 C5 119.0(4)
C3 C4 H4A 120.5
C5 C4 H4A 120.5
C15 N5 Fe1 177.9(3)
N1 C5 C4 120.9(3)
N1 C5 C6 113.3(3)
C4 C5 C6 125.5(3)
C17 N6 Fe1 174.6(3)
N2 C6 C5 111.9(3)
N2 C6 H6A 109.2
C5 C6 H6A 109.2
N2 C6 H6B 109.2
C5 C6 H6B 109.2
H6A C6 H6B 107.9
N2 C7 H7A 109.5
N2 C7 H7B 109.5
H7A C7 H7B 109.5
N2 C7 H7C 109.5
H7A C7 H7C 109.5
H7B C7 H7C 109.5
N2 C8 C9 109.5(3)
N2 C8 H8A 109.8
C9 C8 H8A 109.8
N2 C8 H8B 109.8
C9 C8 H8B 109.8
H8A C8 H8B 108.2
N3 C9 C8 106.9(3)
N3 C9 H9A 110.3
C8 C9 H9A 110.3
N3 C9 H9B 110.3
C8 C9 H9B 110.3
H9A C9 H9B 108.6
N3 C10 H10A 109.5
N3 C10 H10B 109.5
H10A C10 H10B 109.5
N3 C10 H10C 109.5
H10A C10 H10C 109.5
H10B C10 H10C 109.5
N3 C11 C12 107.7(3)
N3 C11 H11A 110.2
C12 C11 H11A 110.2
N3 C11 H11B 110.2
C12 C11 H11B 110.2
H11A C11 H11B 108.5
N4 C12 C11 110.7(3)
N4 C12 H12A 109.5
C11 C12 H12A 109.5
N4 C12 H12B 109.5
C11 C12 H12B 109.5
H12A C12 H12B 108.1
N4 C13 H13A 109.5
N4 C13 H13B 109.5
H13A C13 H13B 109.5
N4 C13 H13C 109.5
H13A C13 H13C 109.5
H13B C13 H13C 109.5
N4 C14 C1 111.4(3)
N4 C14 H14A 109.4
C1 C14 H14A 109.4
N4 C14 H14B 109.4
C1 C14 H14B 109.4
H14A C14 H14B 108.0
N5 C15 C16 178.2(4)
C15 C16 H16A 109.5
C15 C16 H16B 109.5
H16A C16 H16B 109.5
C15 C16 H16C 109.5
H16A C16 H16C 109.5
H16B C16 H16C 109.5
N6 C17 C18 179.0(4)
C17 C18 H18A 109.5
C17 C18 H18B 109.5
H18A C18 H18B 109.5
C17 C18 H18C 109.5
H18A C18 H18C 109.5
H18B C18 H18C 109.5

loop_
_geom_bond_atom_site_label_1
_geom_bond_atom_site_label_2
_geom_bond_distance
Sb1 F4 1.856(3)
Sb1 F3 1.863(3)
Sb1 F2 1.865(3)
Sb1 F1 1.867(2)
Sb1 F6 1.868(2)
Sb1 F5 1.875(2)
Sb2 F12 1.856(3)
Sb2 F7 1.861(3)
Sb2 F10 1.862(2)
Sb2 F8 1.871(2)
Sb2 F9 1.874(2)
Sb2 F11 1.875(3)
Fe1 N1 1.905(3)
Fe1 N5 1.935(3)
Fe1 N6 1.937(3)
Fe1 N3 2.049(3)
Fe1 N2 2.066(3)
Fe1 N4 2.076(3)
N1 C5 1.343(5)
N1 C1 1.347(4)
C1 C2 1.372(5)
C1 C14 1.505(5)
N2 C7 1.488(5)
N2 C6 1.494(4)
N2 C8 1.498(4)
C2 C3 1.391(6)
C2 H2A 0.9500
N3 C11 1.482(4)
N3 C10 1.494(4)
N3 C9 1.494(5)
C3 C4 1.384(6)
C3 H3A 0.9500
N4 C13 1.480(4)
N4 C12 1.491(4)
N4 C14 1.494(4)
C4 C5 1.385(5)
C4 H4A 0.9500
N5 C15 1.146(5)
C5 C6 1.499(5)
N6 C17 1.135(4)
C6 H6A 0.9900
C6 H6B 0.9900
C7 H7A 0.9800
C7 H7B 0.9800
C7 H7C 0.9800
C8 C9 1.502(5)
C8 H8A 0.9900
C8 H8B 0.9900
C9 H9A 0.9900
C9 H9B 0.9900
C10 H10A 0.9800
C10 H10B 0.9800
C10 H10C 0.9800
C11 C12 1.514(5)
C11 H11A 0.9900
C11 H11B 0.9900
C12 H12A 0.9900
C12 H12B 0.9900
C13 H13A 0.9800
C13 H13B 0.9800
C13 H13C 0.9800
C14 H14A 0.9900
C14 H14B 0.9900
C15 C16 1.456(5)
C16 H16A 0.9800
C16 H16B 0.9800
C16 H16C 0.9800
C17 C18 1.458(5)
C18 H18A 0.9800
C18 H18B 0.9800
C18 H18C 0.9800

loop_
_geom_torsion_atom_site_label_1
_geom_torsion_atom_site_label_2
_geom_torsion_atom_site_label_3
_geom_torsion_atom_site_label_4
_geom_torsion
C5 N1 C1 C2 -5.0(5)
Fe1 N1 C1 C2 -178.8(3)
C5 N1 C1 C14 168.7(3)
Fe1 N1 C1 C14 -5.1(4)
N1 C1 C2 C3 1.4(5)
C14 C1 C2 C3 -171.5(4)
C1 C2 C3 C4 2.6(6)
C2 C3 C4 C5 -3.0(6)
C1 N1 C5 C4 4.6(5)
Fe1 N1 C5 C4 178.4(3)
C1 N1 C5 C6 -169.1(3)
Fe1 N1 C5 C6 4.7(4)
C3 C4 C5 N1 -0.6(5)
C3 C4 C5 C6 172.3(3)
C7 N2 C6 C5 148.4(3)
C8 N2 C6 C5 -93.4(3)
Fe1 N2 C6 C5 21.8(3)
N1 C5 C6 N2 -18.2(4)
C4 C5 C6 N2 168.5(3)
C7 N2 C8 C9 -163.2(3)
C6 N2 C8 C9 79.0(3)
Fe1 N2 C8 C9 -37.7(3)
C11 N3 C9 C8 -160.7(3)
C10 N3 C9 C8 79.4(3)
Fe1 N3 C9 C8 -46.6(3)
N2 C8 C9 N3 57.6(3)
C10 N3 C11 C12 -78.2(3)
C9 N3 C11 C12 162.0(3)
Fe1 N3 C11 C12 47.7(3)
C13 N4 C12 C11 157.7(3)
C14 N4 C12 C11 -84.7(3)
Fe1 N4 C12 C11 30.5(3)
N3 C11 C12 N4 -53.7(4)
C13 N4 C14 C1 -154.9(3)
C12 N4 C14 C1 86.3(3)
Fe1 N4 C14 C1 -29.1(3)
N1 C1 C14 N4 23.7(4)
C2 C1 C14 N4 -162.9(3)
